data_4003339
loop_
_publ_author_name
'Fang, Wei-Hui'
'Wang, Jian-Fang'
'Zhang, Lei'
'Zhang, Jian'

_publ_section_title
;
 Titanium--Oxo Cluster Based Precise Assembly for Multidimensional
 Materials
;
_journal_issue 7
_journal_name_full 'Chemistry of Materials'
_journal_page_first 2681
_journal_paper_doi 10.1021/acs.chemmater.7b00324
_journal_volume 29
_journal_year 2017
_chemical_formula_sum 'C45 H59 Br Cu N O12 P2 Ti3'
_chemical_formula_weight 1155.02
_space_group_IT_number 2
_space_group_name_Hall '-P 1'
_space_group_name_H-M_alt 'P -1'
_symmetry_cell_setting triclinic
_symmetry_space_group_name_H-M 'P -1'
_atom_sites_solution_hydrogens geom
_atom_sites_solution_primary direct
_atom_sites_solution_secondary difmap
_audit_creation_method SHELXL-97
_cell_angle_alpha 91.7980(10)
_cell_angle_beta 106.513(3)
_cell_angle_gamma 106.143(3)
_cell_formula_units_Z 2
_cell_length_a 12.1894(10)
_cell_length_b 12.9651(11)
_cell_length_c 18.4828(15)
_cell_measurement_reflns_used 7172
_cell_measurement_temperature 173(2)
_cell_measurement_theta_max 27.4778
_cell_measurement_theta_min 2.5342
_cell_volume 2670.7(4)
_computing_structure_refinement 'SHELXL-97 (Sheldrick, 1997)'
_computing_structure_solution 'SHELXS-97 (Sheldrick, 1990)'
_diffrn_ambient_temperature 173(2)
_diffrn_detector_area_resol_mean none
_diffrn_measured_fraction_theta_full 0.988
_diffrn_measured_fraction_theta_max 0.988
_diffrn_measurement_device_type mercury
_diffrn_measurement_method CCD_Profile_fitting
_diffrn_radiation_monochromator graphite
_diffrn_radiation_source 'fine-focus sealed tube'
_diffrn_radiation_type MoK\a
_diffrn_radiation_wavelength 0.71073
_diffrn_reflns_av_R_equivalents 0.0327
_diffrn_reflns_av_sigmaI/netI 0.0429
_diffrn_reflns_limit_h_max 14
_diffrn_reflns_limit_h_min -14
_diffrn_reflns_limit_k_max 15
_diffrn_reflns_limit_k_min -15
_diffrn_reflns_limit_l_max 21
_diffrn_reflns_limit_l_min -21
_diffrn_reflns_number 22623
_diffrn_reflns_theta_full 25.00
_diffrn_reflns_theta_max 25.00
_diffrn_reflns_theta_min 2.53
_diffrn_standards_interval_count none
_diffrn_standards_interval_time none
_diffrn_standards_number none
_exptl_absorpt_coefficient_mu 1.688
_exptl_absorpt_correction_T_max 0.713
_exptl_absorpt_correction_T_min 0.497
_exptl_absorpt_correction_type multi-scan
_exptl_crystal_colour Yellow
_exptl_crystal_density_diffrn 1.436
_exptl_crystal_density_method 'not measured'
_exptl_crystal_description Prism
_exptl_crystal_F_000 1184
_exptl_crystal_size_max 0.5
_exptl_crystal_size_mid 0.35
_exptl_crystal_size_min 0.2
_refine_diff_density_max 0.888
_refine_diff_density_min -0.957
_refine_diff_density_rms 0.082
_refine_ls_extinction_method none
_refine_ls_goodness_of_fit_ref 1.089
_refine_ls_hydrogen_treatment mixed
_refine_ls_matrix_type full
_refine_ls_number_parameters 591
_refine_ls_number_reflns 9296
_refine_ls_number_restraints 0
_refine_ls_restrained_S_all 1.089
_refine_ls_R_factor_all 0.0604
_refine_ls_R_factor_gt 0.0526
_refine_ls_shift/su_max 0.001
_refine_ls_shift/su_mean 0.000
_refine_ls_structure_factor_coef Fsqd
_refine_ls_weighting_details 'calc w=1/[\s^2^(Fo^2^)+(0.1026P)^2^+0.2391P] where P=(Fo^2^+2Fc^2^)/3'
_refine_ls_weighting_scheme calc
_refine_ls_wR_factor_gt 0.1600
_refine_ls_wR_factor_ref 0.1661
_reflns_number_gt 7412
_reflns_number_total 9296
_reflns_threshold_expression >2sigma(I)
_cod_data_source_file cm7b00324_si_002.cif
_cod_data_source_block PTC-26
_cod_depositor_comments
;
The following automatic conversions were performed:

data item '_exptl_absorpt_correction_type' value 'Multi-scan' was
changed to 'multi-scan' in accordance with the
/home/saulius/struct/COD-crude-data/automatic-downloads/DataCite-retrospective/ACS/depositions/lib/dictionaries/cif_core.dic
dictionary named 'cif_core.dic' version 2.4.2 last updated on
2011-04-26.

Automatic conversion script
Id: cif_fix_values 6909 2019-04-08 15:41:33Z antanas 
;
_cod_original_sg_symbol_H-M p-1
_cod_database_code 4003339

loop_
_symmetry_equiv_pos_as_xyz
'x, y, z'
'-x, -y, -z'

loop_
_atom_site_label
_atom_site_type_symbol
_atom_site_fract_x
_atom_site_fract_y
_atom_site_fract_z
_atom_site_U_iso_or_equiv
_atom_site_adp_type
_atom_site_occupancy
_atom_site_symmetry_multiplicity
_atom_site_calc_flag
_atom_site_refinement_flags
Cu1 Cu 0.60329(5) 0.09717(4) 0.01109(3) 0.05565(17) Uani 1 1 d .
Br1 Br 0.60753(5) -0.05193(4) 0.08570(3) 0.07480(19) Uani 1 1 d .
Ti1 Ti 1.02602(6) 0.44854(5) 0.38253(3) 0.03840(17) Uani 1 1 d .
Ti3 Ti 0.84818(6) 0.25817(5) 0.42693(3) 0.04155(18) Uani 1 1 d .
Ti2 Ti 0.76579(5) 0.46431(5) 0.44593(3) 0.03905(18) Uani 1 1 d .
P1 P 0.95274(8) 0.66822(7) 0.40276(5) 0.0407(2) Uani 1 1 d .
P2 P 0.72301(10) 0.15004(9) -0.05924(6) 0.0526(3) Uani 1 1 d .
O7 O 0.9017(2) 0.41813(18) 0.42894(12) 0.0382(5) Uani 1 1 d .
O13 O 1.1708(2) 0.4926(2) 0.45073(13) 0.0414(5) Uani 1 1 d .
O2 O 0.9842(2) 0.2860(2) 0.38617(14) 0.0459(6) Uani 1 1 d .
O4 O 0.7277(2) 0.3058(2) 0.46147(14) 0.0453(6) Uani 1 1 d .
O5 O 0.6212(2) 0.4818(2) 0.43326(15) 0.0500(6) Uani 1 1 d .
O9 O 0.7428(2) 0.2595(2) 0.31502(14) 0.0494(6) Uani 1 1 d .
O8 O 0.6948(2) 0.4134(2) 0.32530(14) 0.0513(6) Uani 1 1 d .
O10 O 1.0474(2) 0.7430(2) 0.47096(14) 0.0493(6) Uani 1 1 d .
O3 O 0.7908(3) 0.1166(2) 0.40967(15) 0.0554(7) Uani 1 1 d .
O1 O 1.0294(3) 0.4335(2) 0.28659(15) 0.0667(8) Uani 1 1 d .
C25 C 0.9119(3) 0.7489(3) 0.3288(2) 0.0436(8) Uani 1 1 d .
N1 N 0.5977(3) 0.2221(3) 0.08092(17) 0.0559(9) Uani 1 1 d .
C23 C 0.6431(3) 0.2350(3) 0.1568(2) 0.0466(9) Uani 1 1 d .
H23 H 0.6737 0.1803 0.1801 0.056 Uiso 1 1 calc R
C22 C 0.6484(3) 0.3225(3) 0.2032(2) 0.0486(9) Uani 1 1 d .
C24 C 0.6993(3) 0.3325(3) 0.2875(2) 0.0479(9) Uani 1 1 d .
C19 C 0.5561(5) 0.3010(4) 0.0496(2) 0.0776(15) Uani 1 1 d .
H19 H 0.5254 0.2949 -0.0042 0.093 Uiso 1 1 calc R
C1 C 0.6920(4) 0.0603(4) -0.1455(2) 0.0551(10) Uani 1 1 d .
C6 C 0.6513(4) -0.0492(4) -0.1417(3) 0.0697(12) Uani 1 1 d .
H6 H 0.6297 -0.0735 -0.0983 0.084 Uiso 1 1 calc R
C21 C 0.6025(5) 0.4026(4) 0.1690(2) 0.0737(14) Uani 1 1 d .
H21 H 0.6037 0.4642 0.1988 0.088 Uiso 1 1 calc R
C29 C 0.7692(5) 0.7820(5) 0.2204(3) 0.0886(17) Uani 1 1 d .
H29 H 0.6884 0.7657 0.1890 0.106 Uiso 1 1 calc R
C26 C 0.9982(4) 0.8315(4) 0.3139(3) 0.0780(15) Uani 1 1 d .
H26 H 1.0786 0.8507 0.3462 0.094 Uiso 1 1 calc R
C7 C 0.7093(4) 0.2784(4) -0.0905(2) 0.0585(10) Uani 1 1 d .
C34 C 0.6395(4) 0.2562(4) 0.4988(3) 0.0664(12) Uani 1 1 d .
H34 H 0.6137 0.3162 0.5171 0.080 Uiso 1 1 calc R
C28 C 0.8551(5) 0.8608(4) 0.2055(3) 0.0808(15) Uani 1 1 d .
H28 H 0.8359 0.8979 0.1623 0.097 Uiso 1 1 calc R
C13 C 0.8839(4) 0.1724(4) -0.0176(2) 0.0610(11) Uani 1 1 d .
C2 C 0.7174(5) 0.0935(5) -0.2113(3) 0.0758(14) Uani 1 1 d .
H2 H 0.7429 0.1686 -0.2158 0.091 Uiso 1 1 calc R
C18 C 0.9654(5) 0.2163(5) -0.0572(3) 0.0841(16) Uani 1 1 d .
H18 H 0.9384 0.2413 -0.1049 0.101 Uiso 1 1 calc R
C20 C 0.5555(6) 0.3897(5) 0.0910(3) 0.0913(19) Uani 1 1 d .
H20 H 0.5228 0.4424 0.0661 0.110 Uiso 1 1 calc R
C5 C 0.6414(5) -0.1240(5) -0.1995(4) 0.0905(17) Uani 1 1 d .
H5 H 0.6147 -0.1993 -0.1959 0.109 Uiso 1 1 calc R
C8 C 0.7888(5) 0.3751(4) -0.0497(3) 0.0804(14) Uani 1 1 d .
H8 H 0.8575 0.3753 -0.0093 0.096 Uiso 1 1 calc R
C12 C 0.6099(5) 0.2819(5) -0.1476(3) 0.0764(14) Uani 1 1 d .
H12 H 0.5536 0.2163 -0.1749 0.092 Uiso 1 1 calc R
C30 C 0.7977(4) 0.7239(4) 0.2816(3) 0.0743(13) Uani 1 1 d .
H30 H 0.7367 0.6664 0.2905 0.089 Uiso 1 1 calc R
C9 C 0.7657(8) 0.4736(5) -0.0695(4) 0.108(2) Uani 1 1 d .
H9 H 0.8200 0.5402 -0.0423 0.129 Uiso 1 1 calc R
C3 C 0.7065(5) 0.0200(6) -0.2697(3) 0.0906(18) Uani 1 1 d .
H3 H 0.7235 0.0440 -0.3145 0.109 Uiso 1 1 calc R
C4 C 0.6713(5) -0.0872(6) -0.2633(3) 0.094(2) Uani 1 1 d .
H4 H 0.6669 -0.1380 -0.3029 0.113 Uiso 1 1 calc R
C31 C 0.5319(5) 0.5147(5) 0.3793(4) 0.0913(18) Uani 1 1 d .
H31 H 0.5550 0.5148 0.3316 0.110 Uiso 1 1 calc R
C11 C 0.5904(6) 0.3800(6) -0.1660(4) 0.0983(19) Uani 1 1 d .
H11 H 0.5226 0.3815 -0.2066 0.118 Uiso 1 1 calc R
C17 C 1.0862(5) 0.2230(6) -0.0264(4) 0.098(2) Uani 1 1 d .
H17 H 1.1418 0.2529 -0.0529 0.118 Uiso 1 1 calc R
C40 C 1.0332(5) 0.2067(4) 0.3608(3) 0.0844(16) Uani 1 1 d .
H40 H 1.0054 0.1418 0.3862 0.101 Uiso 1 1 calc R
C27 C 0.9684(5) 0.8868(5) 0.2520(4) 0.097(2) Uani 1 1 d .
H27 H 1.0288 0.9439 0.2422 0.117 Uiso 1 1 calc R
C35 C 0.6897(6) 0.2102(7) 0.5653(4) 0.127(3) Uani 1 1 d .
H35A H 0.7241 0.1556 0.5512 0.190 Uiso 1 1 calc R
H35B H 0.6267 0.1763 0.5877 0.190 Uiso 1 1 calc R
H35C H 0.7527 0.2673 0.6024 0.190 Uiso 1 1 calc R
C32 C 0.5412(7) 0.6257(6) 0.3990(4) 0.116(2) Uani 1 1 d .
H32A H 0.5484 0.6378 0.4530 0.174 Uiso 1 1 calc R
H32B H 0.4694 0.6418 0.3682 0.174 Uiso 1 1 calc R
H32C H 0.6122 0.6732 0.3892 0.174 Uiso 1 1 calc R
C36 C 0.5317(5) 0.1837(6) 0.4407(4) 0.122(3) Uani 1 1 d .
H36A H 0.5099 0.2214 0.3962 0.183 Uiso 1 1 calc R
H36B H 0.4648 0.1636 0.4621 0.183 Uiso 1 1 calc R
H36C H 0.5492 0.1184 0.4256 0.183 Uiso 1 1 calc R
C43 C 1.0495(7) 0.4780(5) 0.2233(3) 0.106(2) Uani 1 1 d .
H43 H 1.0860 0.4288 0.2021 0.127 Uiso 1 1 calc R
C45 C 1.1440(7) 0.5843(7) 0.2419(4) 0.128(3) Uani 1 1 d .
H45A H 1.1204 0.6353 0.2700 0.192 Uiso 1 1 calc R
H45B H 1.1541 0.6122 0.1948 0.192 Uiso 1 1 calc R
H45C H 1.2199 0.5755 0.2731 0.192 Uiso 1 1 calc R
C10 C 0.6696(8) 0.4742(6) -0.1251(5) 0.110(2) Uani 1 1 d .
H10 H 0.6556 0.5411 -0.1369 0.132 Uiso 1 1 calc R
C16 C 1.1242(6) 0.1862(7) 0.0424(5) 0.118(2) Uani 1 1 d .
H16 H 1.2068 0.1930 0.0643 0.141 Uiso 1 1 calc R
O11 O 0.8382(2) 0.6087(2) 0.42039(14) 0.0452(6) Uani 1 1 d .
O12 O 1.0048(2) 0.5911(2) 0.36998(14) 0.0463(6) Uani 1 1 d .
C14 C 0.9251(6) 0.1386(6) 0.0495(4) 0.106(2) Uani 1 1 d .
H14 H 0.8719 0.1125 0.0782 0.127 Uiso 1 1 calc R
C42 C 0.9716(8) 0.1698(5) 0.2765(4) 0.121(3) Uani 1 1 d .
H42A H 0.8870 0.1305 0.2682 0.182 Uiso 1 1 calc R
H42B H 1.0107 0.1222 0.2584 0.182 Uiso 1 1 calc R
H42C H 0.9775 0.2330 0.2484 0.182 Uiso 1 1 calc R
C37 C 0.7521(7) 0.0045(4) 0.3855(4) 0.114(2) Uani 1 1 d .
H37 H 0.8074 -0.0017 0.3558 0.137 Uiso 1 1 calc R
C39 C 0.6354(8) -0.0292(7) 0.3268(6) 0.178(5) Uani 1 1 d .
H39A H 0.5820 -0.0913 0.3410 0.267 Uiso 1 1 calc R
H39B H 0.6457 -0.0496 0.2782 0.267 Uiso 1 1 calc R
H39C H 0.6005 0.0307 0.3219 0.267 Uiso 1 1 calc R
C15 C 1.0464(7) 0.1410(9) 0.0786(5) 0.151(4) Uani 1 1 d .
H15 H 1.0723 0.1103 0.1240 0.181 Uiso 1 1 calc R
C33 C 0.4176(6) 0.4354(8) 0.3605(7) 0.191(6) Uani 1 1 d .
H33A H 0.4167 0.3739 0.3279 0.287 Uiso 1 1 calc R
H33B H 0.3555 0.4670 0.3336 0.287 Uiso 1 1 calc R
H33C H 0.4019 0.4106 0.4072 0.287 Uiso 1 1 calc R
C41 C 1.1580(8) 0.2389(8) 0.3910(8) 0.196(6) Uani 1 1 d .
H41A H 1.1933 0.2889 0.3593 0.294 Uiso 1 1 calc R
H41B H 1.1866 0.1753 0.3921 0.294 Uiso 1 1 calc R
H41C H 1.1816 0.2752 0.4428 0.294 Uiso 1 1 calc R
C38 C 0.7837(12) -0.0557(6) 0.4449(7) 0.202(6) Uani 1 1 d .
H38A H 0.8649 -0.0180 0.4780 0.303 Uiso 1 1 calc R
H38B H 0.7814 -0.1271 0.4242 0.303 Uiso 1 1 calc R
H38C H 0.7271 -0.0644 0.4744 0.303 Uiso 1 1 calc R
C44 C 0.9442(12) 0.4704(11) 0.1655(9) 0.219(6) Uiso 1 1 d .
H44A H 0.8998 0.3941 0.1477 0.329 Uiso 1 1 calc R
H44B H 0.9641 0.5067 0.1232 0.329 Uiso 1 1 calc R
H44C H 0.8946 0.5051 0.1849 0.329 Uiso 1 1 calc R

loop_
_atom_site_aniso_label
_atom_site_aniso_U_11
_atom_site_aniso_U_22
_atom_site_aniso_U_33
_atom_site_aniso_U_23
_atom_site_aniso_U_13
_atom_site_aniso_U_12
Cu1 0.0702(3) 0.0618(3) 0.0369(3) 0.0042(2) 0.0151(2) 0.0242(3)
Br1 0.0775(3) 0.0801(4) 0.0579(3) 0.0200(2) 0.0017(2) 0.0279(3)
Ti1 0.0469(4) 0.0412(4) 0.0287(3) 0.0014(3) 0.0110(3) 0.0166(3)
Ti3 0.0502(4) 0.0347(3) 0.0359(3) 0.0001(3) 0.0076(3) 0.0130(3)
Ti2 0.0423(3) 0.0415(4) 0.0340(3) 0.0006(3) 0.0098(3) 0.0159(3)
P1 0.0494(5) 0.0391(5) 0.0344(4) 0.0060(4) 0.0101(4) 0.0174(4)
P2 0.0594(6) 0.0590(6) 0.0385(5) 0.0046(4) 0.0113(4) 0.0203(5)
O7 0.0450(13) 0.0350(12) 0.0350(11) 0.0000(10) 0.0112(10) 0.0143(10)
O13 0.0450(13) 0.0463(14) 0.0350(12) 0.0023(10) 0.0125(10) 0.0169(11)
O2 0.0557(15) 0.0421(14) 0.0451(13) -0.0015(11) 0.0162(12) 0.0224(11)
O4 0.0469(14) 0.0437(14) 0.0437(13) 0.0027(11) 0.0147(11) 0.0105(11)
O5 0.0436(14) 0.0606(16) 0.0475(14) 0.0045(12) 0.0103(11) 0.0221(12)
O9 0.0625(16) 0.0436(14) 0.0355(12) -0.0018(11) 0.0030(11) 0.0185(12)
O8 0.0608(16) 0.0550(16) 0.0395(13) -0.0031(12) 0.0085(12) 0.0275(13)
O10 0.0579(15) 0.0450(14) 0.0384(13) 0.0077(11) 0.0043(11) 0.0154(12)
O3 0.0685(17) 0.0364(14) 0.0504(15) 0.0010(12) 0.0067(13) 0.0107(12)
O1 0.114(3) 0.0568(18) 0.0389(14) 0.0050(13) 0.0355(16) 0.0282(17)
C25 0.054(2) 0.0404(19) 0.0398(18) 0.0087(15) 0.0122(16) 0.0218(16)
N1 0.068(2) 0.066(2) 0.0347(16) 0.0008(15) 0.0067(15) 0.0302(18)
C23 0.055(2) 0.049(2) 0.0361(18) 0.0045(16) 0.0097(16) 0.0208(17)
C22 0.054(2) 0.053(2) 0.0360(18) 0.0023(16) 0.0064(16) 0.0199(18)
C24 0.047(2) 0.055(2) 0.0357(18) -0.0029(17) 0.0071(16) 0.0133(17)
C19 0.118(4) 0.090(4) 0.036(2) 0.010(2) 0.014(2) 0.057(3)
C1 0.052(2) 0.069(3) 0.043(2) 0.0024(19) 0.0127(18) 0.020(2)
C6 0.075(3) 0.071(3) 0.061(3) -0.003(2) 0.023(2) 0.018(2)
C21 0.113(4) 0.072(3) 0.047(2) 0.003(2) 0.014(2) 0.057(3)
C29 0.071(3) 0.111(4) 0.074(3) 0.044(3) -0.001(3) 0.032(3)
C26 0.062(3) 0.075(3) 0.091(4) 0.044(3) 0.012(3) 0.019(2)
C7 0.075(3) 0.061(3) 0.049(2) 0.0111(19) 0.026(2) 0.026(2)
C34 0.061(3) 0.077(3) 0.065(3) 0.017(2) 0.028(2) 0.014(2)
C28 0.093(4) 0.089(4) 0.079(3) 0.050(3) 0.027(3) 0.051(3)
C13 0.061(3) 0.061(3) 0.053(2) -0.006(2) 0.006(2) 0.019(2)
C2 0.076(3) 0.086(4) 0.058(3) 0.004(2) 0.021(2) 0.013(3)
C18 0.064(3) 0.104(4) 0.072(3) 0.000(3) 0.012(3) 0.016(3)
C20 0.154(5) 0.095(4) 0.045(2) 0.013(3) 0.013(3) 0.086(4)
C5 0.085(4) 0.081(4) 0.096(4) -0.024(3) 0.020(3) 0.021(3)
C8 0.103(4) 0.073(3) 0.068(3) 0.006(3) 0.024(3) 0.033(3)
C12 0.072(3) 0.080(3) 0.079(3) 0.027(3) 0.019(3) 0.029(3)
C30 0.067(3) 0.081(3) 0.067(3) 0.029(3) 0.009(2) 0.019(2)
C9 0.148(6) 0.061(4) 0.121(5) 0.003(4) 0.053(5) 0.032(4)
C3 0.091(4) 0.118(5) 0.050(3) -0.011(3) 0.024(3) 0.010(3)
C4 0.072(3) 0.129(6) 0.069(3) -0.035(4) 0.013(3) 0.026(3)
C31 0.078(3) 0.102(4) 0.086(4) 0.008(3) -0.009(3) 0.051(3)
C11 0.095(4) 0.102(5) 0.114(5) 0.056(4) 0.034(4) 0.048(4)
C17 0.060(3) 0.115(5) 0.103(5) -0.017(4) 0.019(3) 0.012(3)
C40 0.105(4) 0.068(3) 0.102(4) -0.009(3) 0.042(3) 0.054(3)
C27 0.082(4) 0.092(4) 0.131(5) 0.072(4) 0.038(4) 0.034(3)
C35 0.086(4) 0.201(8) 0.096(5) 0.084(5) 0.039(4) 0.027(5)
C32 0.136(6) 0.115(5) 0.130(6) 0.031(5) 0.041(5) 0.089(5)
C36 0.064(3) 0.141(6) 0.115(5) 0.001(5) 0.016(3) -0.028(4)
C43 0.144(6) 0.101(5) 0.039(2) 0.009(3) 0.019(3) -0.005(4)
C45 0.143(6) 0.139(7) 0.090(5) 0.019(4) 0.054(5) 0.003(5)
C10 0.147(7) 0.102(5) 0.132(6) 0.058(5) 0.078(6) 0.076(5)
C16 0.064(4) 0.153(7) 0.124(6) 0.010(5) 0.004(4) 0.040(4)
O11 0.0528(14) 0.0443(14) 0.0441(13) 0.0061(11) 0.0166(11) 0.0211(11)
O12 0.0556(15) 0.0477(15) 0.0433(13) 0.0113(11) 0.0190(12) 0.0232(12)
C14 0.089(4) 0.150(6) 0.076(4) 0.031(4) 0.012(3) 0.042(4)
C42 0.213(8) 0.083(4) 0.094(4) -0.009(4) 0.072(5) 0.064(5)
C37 0.143(6) 0.038(3) 0.120(5) -0.012(3) 0.003(4) 0.002(3)
C39 0.142(7) 0.113(6) 0.197(10) -0.079(7) -0.024(7) -0.003(5)
C15 0.088(5) 0.232(11) 0.113(6) 0.067(7) -0.007(4) 0.051(6)
C33 0.065(4) 0.166(8) 0.262(13) 0.085(8) -0.048(6) 0.002(5)
C41 0.141(8) 0.161(9) 0.326(16) -0.038(10) 0.091(9) 0.095(7)
C38 0.302(15) 0.061(5) 0.238(13) 0.048(6) 0.062(12) 0.064(7)

loop_
_atom_type_symbol
_atom_type_description
_atom_type_scat_dispersion_real
_atom_type_scat_dispersion_imag
_atom_type_scat_source
C C 0.0033 0.0016 'International Tables Vol C Tables 4.2.6.8 and 6.1.1.4'
H H 0.0000 0.0000 'International Tables Vol C Tables 4.2.6.8 and 6.1.1.4'
N N 0.0061 0.0033 'International Tables Vol C Tables 4.2.6.8 and 6.1.1.4'
O O 0.0106 0.0060 'International Tables Vol C Tables 4.2.6.8 and 6.1.1.4'
P P 0.1023 0.0942 'International Tables Vol C Tables 4.2.6.8 and 6.1.1.4'
Ti Ti 0.2776 0.4457 'International Tables Vol C Tables 4.2.6.8 and 6.1.1.4'
Cu Cu 0.3201 1.2651 'International Tables Vol C Tables 4.2.6.8 and 6.1.1.4'
Br Br -0.2901 2.4595 'International Tables Vol C Tables 4.2.6.8 and 6.1.1.4'

loop_
_geom_angle_atom_site_label_1
_geom_angle_atom_site_label_2
_geom_angle_atom_site_label_3
_geom_angle
_geom_angle_site_symmetry_1
_geom_angle_site_symmetry_3
N1 Cu1 P2 113.71(11) . .
N1 Cu1 Br1 106.27(10) . .
P2 Cu1 Br1 123.38(4) . .
N1 Cu1 Br1 99.89(9) . 2_655
P2 Cu1 Br1 103.15(3) . 2_655
Br1 Cu1 Br1 107.69(2) . 2_655
N1 Cu1 Cu1 112.31(11) . 2_655
P2 Cu1 Cu1 130.51(4) . 2_655
Br1 Cu1 Cu1 56.39(2) . 2_655
Br1 Cu1 Cu1 51.303(19) 2_655 2_655
Cu1 Br1 Cu1 72.31(2) . 2_655
O13 Ti1 O1 113.51(14) . .
O13 Ti1 O7 112.11(10) . .
O1 Ti1 O7 134.21(14) . .
O13 Ti1 O12 96.93(11) . .
O1 Ti1 O12 90.33(12) . .
O7 Ti1 O12 88.07(10) . .
O13 Ti1 O2 100.73(11) . .
O1 Ti1 O2 91.70(12) . .
O7 Ti1 O2 76.13(10) . .
O12 Ti1 O2 159.72(11) . .
O13 Ti1 Ti3 113.50(8) . .
O1 Ti1 Ti3 115.44(11) . .
O7 Ti1 Ti3 38.10(7) . .
O12 Ti1 Ti3 124.27(8) . .
O2 Ti1 Ti3 38.18(7) . .
O13 Ti1 Ti2 21.92(7) . 2_766
O1 Ti1 Ti2 135.23(12) . 2_766
O7 Ti1 Ti2 90.55(7) . 2_766
O12 Ti1 Ti2 92.63(8) . 2_766
O2 Ti1 Ti2 100.04(7) . 2_766
Ti3 Ti1 Ti2 99.28(2) . 2_766
O3 Ti3 O10 93.63(12) . 2_766
O3 Ti3 O2 101.81(13) . .
O10 Ti3 O2 91.13(11) 2_766 .
O3 Ti3 O7 170.96(11) . .
O10 Ti3 O7 95.15(10) 2_766 .
O2 Ti3 O7 75.88(10) . .
O3 Ti3 O4 104.99(13) . .
O10 Ti3 O4 95.59(11) 2_766 .
O2 Ti3 O4 151.85(11) . .
O7 Ti3 O4 76.31(10) . .
O3 Ti3 O9 86.46(11) . .
O10 Ti3 O9 177.23(12) 2_766 .
O2 Ti3 O9 86.14(11) . .
O7 Ti3 O9 84.67(10) . .
O4 Ti3 O9 87.07(11) . .
O3 Ti3 Ti1 140.23(10) . .
O10 Ti3 Ti1 96.66(8) 2_766 .
O2 Ti3 Ti1 39.88(7) . .
O7 Ti3 Ti1 36.15(7) . .
O4 Ti3 Ti1 112.04(8) . .
O9 Ti3 Ti1 81.55(8) . .
O3 Ti3 Ti2 140.80(10) . .
O10 Ti3 Ti2 102.70(8) 2_766 .
O2 Ti3 Ti2 113.07(8) . .
O7 Ti3 Ti2 38.29(7) . .
O4 Ti3 Ti2 38.78(7) . .
O9 Ti3 Ti2 78.87(7) . .
Ti1 Ti3 Ti2 73.34(2) . .
O5 Ti2 O13 97.99(11) . 2_766
O5 Ti2 O11 95.20(12) . .
O13 Ti2 O11 93.05(11) 2_766 .
O5 Ti2 O7 162.45(11) . .
O13 Ti2 O7 98.86(10) 2_766 .
O11 Ti2 O7 88.78(10) . .
O5 Ti2 O4 99.46(12) . .
O13 Ti2 O4 92.09(11) 2_766 .
O11 Ti2 O4 163.63(10) . .
O7 Ti2 O4 75.07(10) . .
O5 Ti2 O8 83.06(11) . .
O13 Ti2 O8 178.96(11) 2_766 .
O11 Ti2 O8 86.88(11) . .
O7 Ti2 O8 80.10(9) . .
O4 Ti2 O8 87.69(10) . .
O5 Ti2 Ti3 132.30(9) . .
O13 Ti2 Ti3 102.62(8) 2_766 .
O11 Ti2 Ti3 125.66(8) . .
O7 Ti2 Ti3 37.84(7) . .
O4 Ti2 Ti3 37.97(7) . .
O8 Ti2 Ti3 76.60(7) . .
O5 Ti2 Ti1 117.88(9) . 2_766
O13 Ti2 Ti1 21.06(7) 2_766 2_766
O11 Ti2 Ti1 84.51(8) . 2_766
O7 Ti2 Ti1 79.47(6) . 2_766
O4 Ti2 Ti1 94.94(7) . 2_766
O8 Ti2 Ti1 157.96(8) . 2_766
Ti3 Ti2 Ti1 92.09(2) . 2_766
O12 P1 O11 112.00(15) . .
O12 P1 O10 110.77(15) . .
O11 P1 O10 112.99(15) . .
O12 P1 C25 105.34(15) . .
O11 P1 C25 107.00(16) . .
O10 P1 C25 108.29(16) . .
C7 P2 C13 105.1(2) . .
C7 P2 C1 105.9(2) . .
C13 P2 C1 100.81(19) . .
C7 P2 Cu1 108.40(15) . .
C13 P2 Cu1 119.29(16) . .
C1 P2 Cu1 116.16(15) . .
Ti1 O7 Ti3 105.75(11) . .
Ti1 O7 Ti2 145.31(13) . .
Ti3 O7 Ti2 103.87(11) . .
Ti1 O13 Ti2 137.03(14) . 2_766
C40 O2 Ti3 127.1(3) . .
C40 O2 Ti1 130.8(3) . .
Ti3 O2 Ti1 101.94(11) . .
C34 O4 Ti3 134.5(3) . .
C34 O4 Ti2 121.8(3) . .
Ti3 O4 Ti2 103.25(11) . .
C31 O5 Ti2 140.5(3) . .
C24 O9 Ti3 128.5(2) . .
C24 O8 Ti2 129.5(2) . .
P1 O10 Ti3 142.18(17) . 2_766
C37 O3 Ti3 170.6(4) . .
C43 O1 Ti1 150.5(3) . .
C30 C25 C26 118.3(4) . .
C30 C25 P1 121.1(3) . .
C26 C25 P1 120.3(3) . .
C23 N1 C19 116.6(4) . .
C23 N1 Cu1 123.9(3) . .
C19 N1 Cu1 119.3(3) . .
N1 C23 C22 124.2(4) . .
C23 C22 C21 117.9(3) . .
C23 C22 C24 122.0(3) . .
C21 C22 C24 120.1(4) . .
O9 C24 O8 125.6(3) . .
O9 C24 C22 117.3(3) . .
O8 C24 C22 117.1(3) . .
N1 C19 C20 123.4(4) . .
C6 C1 C2 118.0(4) . .
C6 C1 P2 116.7(3) . .
C2 C1 P2 124.9(4) . .
C5 C6 C1 121.3(5) . .
C20 C21 C22 118.2(4) . .
C28 C29 C30 120.5(5) . .
C25 C26 C27 120.3(5) . .
C12 C7 C8 118.5(5) . .
C12 C7 P2 120.3(4) . .
C8 C7 P2 120.4(4) . .
C35 C34 O4 112.5(4) . .
C35 C34 C36 116.7(6) . .
O4 C34 C36 108.6(4) . .
C29 C28 C27 119.6(5) . .
C14 C13 C18 118.5(5) . .
C14 C13 P2 119.7(4) . .
C18 C13 P2 121.6(4) . .
C3 C2 C1 121.2(5) . .
C17 C18 C13 119.9(6) . .
C19 C20 C21 119.6(4) . .
C6 C5 C4 118.7(6) . .
C7 C8 C9 118.8(6) . .
C7 C12 C11 121.2(6) . .
C25 C30 C29 120.5(5) . .
C10 C9 C8 121.1(6) . .
C4 C3 C2 119.6(5) . .
C3 C4 C5 121.0(5) . .
C33 C31 O5 111.7(6) . .
C33 C31 C32 119.0(7) . .
O5 C31 C32 111.0(5) . .
C10 C11 C12 119.4(6) . .
C16 C17 C18 119.6(6) . .
C41 C40 O2 110.6(5) . .
C41 C40 C42 121.2(7) . .
O2 C40 C42 109.8(5) . .
C28 C27 C26 120.8(5) . .
O1 C43 C44 113.3(8) . .
O1 C43 C45 113.1(5) . .
C44 C43 C45 116.8(8) . .
C9 C10 C11 121.0(6) . .
C15 C16 C17 120.6(6) . .
P1 O11 Ti2 137.48(15) . .
P1 O12 Ti1 139.40(16) . .
C13 C14 C15 121.3(7) . .
C38 C37 O3 112.4(6) . .
C38 C37 C39 123.0(8) . .
O3 C37 C39 112.1(6) . .
C16 C15 C14 119.9(7) . .

loop_
_geom_bond_atom_site_label_1
_geom_bond_atom_site_label_2
_geom_bond_distance
_geom_bond_site_symmetry_2
Cu1 N1 2.067(3) .
Cu1 P2 2.2061(12) .
Cu1 Br1 2.4132(7) .
Cu1 Br1 2.5750(7) 2_655
Cu1 Cu1 2.9459(11) 2_655
Br1 Cu1 2.5750(7) 2_655
Ti1 O13 1.778(2) .
Ti1 O1 1.791(3) .
Ti1 O7 1.902(2) .
Ti1 O12 1.948(3) .
Ti1 O2 2.034(3) .
Ti1 Ti3 3.1028(9) .
Ti1 Ti2 3.3728(8) 2_766
Ti3 O3 1.756(3) .
Ti3 O10 1.957(2) 2_766
Ti3 O2 1.960(3) .
Ti3 O7 1.989(2) .
Ti3 O4 1.990(3) .
Ti3 O9 2.105(2) .
Ti3 Ti2 3.1479(9) .
Ti2 O5 1.789(3) .
Ti2 O13 1.847(2) 2_766
Ti2 O11 1.969(3) .
Ti2 O7 2.009(2) .
Ti2 O4 2.026(3) .
Ti2 O8 2.156(3) .
Ti2 Ti1 3.3728(9) 2_766
P1 O12 1.518(3) .
P1 O11 1.526(3) .
P1 O10 1.528(3) .
P1 C25 1.790(4) .
P2 C7 1.815(5) .
P2 C13 1.826(5) .
P2 C1 1.826(4) .
O13 Ti2 1.847(2) 2_766
O2 C40 1.451(5) .
O4 C34 1.452(5) .
O5 C31 1.425(5) .
O9 C24 1.262(5) .
O8 C24 1.264(5) .
O10 Ti3 1.957(2) 2_766
O3 C37 1.411(6) .
O1 C43 1.373(6) .
C25 C30 1.357(6) .
C25 C26 1.373(6) .
N1 C23 1.340(5) .
N1 C19 1.342(6) .
C23 C22 1.377(5) .
C22 C21 1.397(6) .
C22 C24 1.490(5) .
C19 C20 1.364(7) .
C1 C6 1.379(7) .
C1 C2 1.390(6) .
C6 C5 1.376(7) .
C21 C20 1.378(6) .
C29 C28 1.342(8) .
C29 C30 1.395(7) .
C26 C27 1.384(7) .
C7 C12 1.374(7) .
C7 C8 1.389(7) .
C34 C35 1.437(8) .
C34 C36 1.486(7) .
C28 C27 1.345(8) .
C13 C14 1.336(8) .
C13 C18 1.404(7) .
C2 C3 1.369(7) .
C18 C17 1.397(8) .
C5 C4 1.390(9) .
C8 C9 1.419(8) .
C12 C11 1.393(8) .
C9 C10 1.323(10) .
C3 C4 1.356(9) .
C31 C33 1.423(9) .
C31 C32 1.439(8) .
C11 C10 1.366(10) .
C17 C16 1.373(10) .
C40 C41 1.396(10) .
C40 C42 1.520(9) .
C43 C44 1.394(15) .
C43 C45 1.486(9) .
C16 C15 1.329(11) .
C14 C15 1.414(9) .
C37 C38 1.395(11) .
C37 C39 1.462(11) .
